data_4109592
loop_
_publ_author_name
'Azwana R. Sadique'
'Elizabeth A. Gregory'
'William W. Brennessel'
'Patrick L. Holland'

_publ_section_title
;
 Mechanistic Insight into NN Cleavage by a Low-Coordinate Iron(II) Hydride
 Complex
;
_journal_name_full 'Journal of the American Chemical Society'
_journal_page_first 8112
_journal_page_last 8121
_journal_paper_doi 10.1021/ja069199r
_journal_volume 129
_journal_year 2007
_chemical_formula_moiety 'C82 H132 Fe2 N4, 2(C7 H8)'
_chemical_formula_sum 'C96 H148 Fe2 N4'
_chemical_formula_weight 1469.88
_chemical_name_common holas09
_chemical_name_systematic
;


 ?


;
_space_group_IT_number 15
_symmetry_cell_setting monoclinic
_symmetry_space_group_name_Hall '-C 2yc'
_symmetry_space_group_name_H-M 'C 1 2/c 1'
_atom_sites_solution_hydrogens geom
_atom_sites_solution_primary direct
_atom_sites_solution_secondary difmap
_audit_creation_method SHELXL-97
_cell_angle_alpha 90.00
_cell_angle_beta 123.668(1)
_cell_angle_gamma 90.00
_cell_formula_units_Z 8
_cell_length_a 50.910(3)
_cell_length_b 14.3387(9)
_cell_length_c 28.6998(18)
_cell_measurement_reflns_used 3960
_cell_measurement_temperature 100.0(1)
_cell_measurement_theta_max 30.76
_cell_measurement_theta_min 2.73
_cell_volume 17436.2(19)
_computing_cell_refinement 'SAINT (Bruker, 2003)'
_computing_data_collection 'APEX2 (Bruker, 2004)'
_computing_data_reduction 'SAINT (Bruker, 2003)'
_computing_molecular_graphics 'SHELXTL (Bruker, 2000)'
_computing_publication_material 'SHELXTL (Bruker, 2000)'
_computing_structure_refinement 'SHELXL-97 (Sheldrick, 1997)'
_computing_structure_solution 'SHELXS-97 (Sheldrick, 1997)'
_diffrn_ambient_temperature 100.0(1)
_diffrn_measured_fraction_theta_full 0.985
_diffrn_measured_fraction_theta_max 0.985
_diffrn_measurement_device_type 'Bruker SMART APEX II CCD Platform'
_diffrn_measurement_method 'area detector, \w scans per \f'
_diffrn_radiation_monochromator graphite
_diffrn_radiation_source 'fine-focus sealed tube'
_diffrn_radiation_type MoK\a
_diffrn_radiation_wavelength 0.71073
_diffrn_reflns_av_R_equivalents 0.0332
_diffrn_reflns_av_sigmaI/netI 0.0262
_diffrn_reflns_limit_h_max 71
_diffrn_reflns_limit_h_min -72
_diffrn_reflns_limit_k_max 20
_diffrn_reflns_limit_k_min -20
_diffrn_reflns_limit_l_max 40
_diffrn_reflns_limit_l_min -40
_diffrn_reflns_number 134195
_diffrn_reflns_theta_full 30.51
_diffrn_reflns_theta_max 30.51
_diffrn_reflns_theta_min 1.71
_exptl_absorpt_coefficient_mu 0.379
_exptl_absorpt_correction_T_max 0.9146
_exptl_absorpt_correction_T_min 0.8884
_exptl_absorpt_correction_type multi-scan
_exptl_absorpt_process_details 'SADABS (Blessing, 1995)'
_exptl_crystal_colour 'dark red'
_exptl_crystal_density_diffrn 1.120
_exptl_crystal_description block
_exptl_crystal_F_000 6432
_exptl_crystal_size_max 0.32
_exptl_crystal_size_mid 0.32
_exptl_crystal_size_min 0.24
_refine_diff_density_max 2.696
_refine_diff_density_min -1.040
_refine_diff_density_rms 0.067
_refine_ls_extinction_method none
_refine_ls_goodness_of_fit_ref 1.017
_refine_ls_hydrogen_treatment mixed
_refine_ls_matrix_type full
_refine_ls_number_parameters 978
_refine_ls_number_reflns 26222
_refine_ls_number_restraints 15
_refine_ls_restrained_S_all 1.018
_refine_ls_R_factor_all 0.0607
_refine_ls_R_factor_gt 0.0467
_refine_ls_shift/su_max 0.002
_refine_ls_shift/su_mean 0.000
_refine_ls_structure_factor_coef Fsqd
_refine_ls_weighting_details 'calc w=1/[\s^2^(Fo^2^)+(0.0675P)^2^+24.8494P] where P=(Fo^2^+2Fc^2^)/3'
_refine_ls_weighting_scheme calc
_refine_ls_wR_factor_gt 0.1235
_refine_ls_wR_factor_ref 0.1328
_reflns_number_gt 21241
_reflns_number_total 26222
_reflns_threshold_expression >2sigma(I)
_cod_data_source_file ja069199rsi20070105_112537.cif
_cod_data_source_block holas09
_cod_original_cell_volume 17436.1(19)
_cod_database_code 4109592

loop_
_symmetry_equiv_pos_as_xyz
'x, y, z'
'-x, y, -z+1/2'
'x+1/2, y+1/2, z'
'-x+1/2, y+1/2, -z+1/2'
'-x, -y, -z'
'x, -y, z-1/2'
'-x+1/2, -y+1/2, -z'
'x+1/2, -y+1/2, z-1/2'

loop_
_atom_site_label
_atom_site_type_symbol
_atom_site_fract_x
_atom_site_fract_y
_atom_site_fract_z
_atom_site_U_iso_or_equiv
_atom_site_adp_type
_atom_site_occupancy
_atom_site_symmetry_multiplicity
_atom_site_calc_flag
_atom_site_refinement_flags
_atom_site_disorder_assembly
_atom_site_disorder_group
Fe1 Fe 0.144028(5) 0.903367(14) 0.103742(8) 0.01576(5) Uani 1 1 d . . .
H1 H 0.1460(5) 0.9367(14) 0.0570(8) 0.024 Uiso 1 1 d . . .
H2 H 0.1252(5) 0.9974(14) 0.0781(8) 0.024 Uiso 1 1 d . . .
Fe2 Fe 0.119510(5) 0.996102(14) 0.013987(8) 0.01648(5) Uani 1 1 d . . .
N11 N 0.16023(3) 0.77323(8) 0.11867(5) 0.0160(2) Uani 1 1 d . . .
N21 N 0.13952(3) 0.91275(8) 0.16774(5) 0.0160(2) Uani 1 1 d . . .
C11 C 0.18844(4) 0.56916(11) 0.14976(7) 0.0252(3) Uani 1 1 d . . .
H11A H 0.1960 0.5080 0.1675 0.038 Uiso 1 1 calc R . .
H11B H 0.2065 0.6095 0.1606 0.038 Uiso 1 1 calc R . .
H11C H 0.1755 0.5617 0.1090 0.038 Uiso 1 1 calc R . .
C21 C 0.13955(4) 0.54921(11) 0.14761(8) 0.0288(3) Uani 1 1 d . . .
H21A H 0.1250 0.5565 0.1070 0.043 Uiso 1 1 calc R . .
H21B H 0.1288 0.5663 0.1660 0.043 Uiso 1 1 calc R . .
H21C H 0.1466 0.4842 0.1563 0.043 Uiso 1 1 calc R . .
C31 C 0.18949(4) 0.60931(13) 0.23348(7) 0.0320(4) Uani 1 1 d . . .
H31A H 0.1970 0.5453 0.2455 0.048 Uiso 1 1 calc R . .
H31B H 0.1772 0.6291 0.2486 0.048 Uiso 1 1 calc R . .
H31C H 0.2076 0.6509 0.2473 0.048 Uiso 1 1 calc R . .
C41 C 0.16845(4) 0.61339(10) 0.16885(6) 0.0207(3) Uani 1 1 d . . .
C51 C 0.15643(3) 0.71651(10) 0.15147(6) 0.0168(2) Uani 1 1 d . . .
C61 C 0.14077(3) 0.74704(10) 0.17690(6) 0.0179(2) Uani 1 1 d . . .
H61 H 0.1324 0.6979 0.1871 0.021 Uiso 1 1 calc R . .
C71 C 0.13536(3) 0.83589(10) 0.18985(6) 0.0167(2) Uani 1 1 d . . .
C81 C 0.12261(4) 0.83318(11) 0.22876(6) 0.0229(3) Uani 1 1 d . . .
C91 C 0.12451(4) 0.92227(12) 0.26037(7) 0.0256(3) Uani 1 1 d . . .
H91A H 0.1131 0.9728 0.2335 0.038 Uiso 1 1 calc R . .
H91B H 0.1467 0.9402 0.2862 0.038 Uiso 1 1 calc R . .
H91C H 0.1150 0.9106 0.2816 0.038 Uiso 1 1 calc R . .
C101 C 0.08773(5) 0.80565(16) 0.19122(9) 0.0402(5) Uani 1 1 d . . .
H10A H 0.0789 0.8006 0.2139 0.060 Uiso 1 1 calc R . .
H10B H 0.0859 0.7455 0.1734 0.060 Uiso 1 1 calc R . .
H10C H 0.0762 0.8533 0.1623 0.060 Uiso 1 1 calc R . .
C111 C 0.14016(7) 0.75747(15) 0.27474(9) 0.0481(6) Uani 1 1 d . . .
H11P H 0.1352 0.7651 0.3030 0.072 Uiso 1 1 calc R . .
H11Q H 0.1630 0.7640 0.2925 0.072 Uiso 1 1 calc R . .
H11R H 0.1334 0.6955 0.2577 0.072 Uiso 1 1 calc R . .
C12 C 0.17621(3) 0.74196(10) 0.09267(6) 0.0167(2) Uani 1 1 d . . .
C22 C 0.20795(3) 0.76593(10) 0.11635(6) 0.0186(3) Uani 1 1 d . . .
C32 C 0.22367(3) 0.72708(11) 0.09358(6) 0.0219(3) Uani 1 1 d . . .
H32 H 0.2454 0.7412 0.1104 0.026 Uiso 1 1 calc R . .
C42 C 0.20864(4) 0.66861(11) 0.04718(6) 0.0232(3) Uani 1 1 d . . .
C52 C 0.17647(3) 0.65372(11) 0.02146(6) 0.0216(3) Uani 1 1 d . . .
H52 H 0.1654 0.6187 -0.0123 0.026 Uiso 1 1 calc R . .
C62 C 0.15990(3) 0.68832(10) 0.04331(6) 0.0179(3) Uani 1 1 d . . .
C72 C 0.22590(3) 0.83086(10) 0.16640(6) 0.0198(3) Uani 1 1 d . . .
H72 H 0.2109 0.8535 0.1760 0.024 Uiso 1 1 calc R . .
C82 C 0.25308(4) 0.78039(14) 0.21776(7) 0.0352(4) Uani 1 1 d . . .
H82A H 0.2674 0.7538 0.2085 0.053 Uiso 1 1 calc R . .
H82B H 0.2446 0.7303 0.2289 0.053 Uiso 1 1 calc R . .
H82C H 0.2647 0.8248 0.2487 0.053 Uiso 1 1 calc R . .
C92 C 0.23791(5) 0.91516(14) 0.15135(8) 0.0391(4) Uani 1 1 d . . .
H92A H 0.2520 0.8944 0.1403 0.059 Uiso 1 1 calc R . .
H92B H 0.2494 0.9566 0.1839 0.059 Uiso 1 1 calc R . .
H92C H 0.2200 0.9488 0.1202 0.059 Uiso 1 1 calc R . .
C102 C 0.16584(4) 1.25952(11) 0.28858(7) 0.0262(3) Uani 1 1 d . . .
H102 H 0.1888 1.2580 0.3193 0.031 Uiso 1 1 calc R . .
C112 C 0.14744(5) 1.26125(14) 0.31605(8) 0.0382(4) Uani 1 1 d . . .
H11J H 0.1248 1.2641 0.2870 0.057 Uiso 1 1 calc R . .
H11K H 0.1536 1.3162 0.3403 0.057 Uiso 1 1 calc R . .
H11L H 0.1521 1.2046 0.3385 0.057 Uiso 1 1 calc R . .
C122 C 0.16032(5) 1.34732(12) 0.25416(8) 0.0372(4) Uani 1 1 d . . .
H12G H 0.1733 1.3447 0.2387 0.056 Uiso 1 1 calc R . .
H12H H 0.1661 1.4024 0.2782 0.056 Uiso 1 1 calc R . .
H12I H 0.1380 1.3512 0.2235 0.056 Uiso 1 1 calc R . .
C132 C 0.08905(4) 1.05843(11) 0.12334(6) 0.0243(3) Uani 1 1 d . . .
H132 H 0.0876 0.9944 0.1082 0.029 Uiso 1 1 calc R . .
C142 C 0.06386(4) 1.06769(15) 0.13689(8) 0.0354(4) Uani 1 1 d . . .
H14M H 0.0682 1.0227 0.1661 0.053 Uiso 1 1 calc R . .
H14N H 0.0430 1.0552 0.1031 0.053 Uiso 1 1 calc R . .
H14O H 0.0643 1.1310 0.1501 0.053 Uiso 1 1 calc R . .
C152 C 0.08156(5) 1.12950(14) 0.07758(7) 0.0373(4) Uani 1 1 d . . .
H15J H 0.0814 1.1924 0.0907 0.056 Uiso 1 1 calc R . .
H15K H 0.0608 1.1156 0.0437 0.056 Uiso 1 1 calc R . .
H15L H 0.0977 1.1259 0.0691 0.056 Uiso 1 1 calc R . .
C13 C 0.14544(3) 1.00195(9) 0.19504(6) 0.0168(2) Uani 1 1 d . . .
C23 C 0.17589(3) 1.01927(10) 0.24313(6) 0.0195(3) Uani 1 1 d . . .
C33 C 0.18166(4) 1.10295(11) 0.27196(6) 0.0220(3) Uani 1 1 d . . .
H33 H 0.2020 1.1136 0.3048 0.026 Uiso 1 1 calc R . .
C43 C 0.15874(4) 1.17109(10) 0.25439(6) 0.0209(3) Uani 1 1 d . . .
C53 C 0.12936(4) 1.15456(10) 0.20525(6) 0.0204(3) Uani 1 1 d . . .
H53 H 0.1136 1.2016 0.1919 0.024 Uiso 1 1 calc R . .
C63 C 0.12215(3) 1.07170(10) 0.17498(6) 0.0181(3) Uani 1 1 d . . .
C73 C 0.20300(4) 0.95049(11) 0.26465(7) 0.0265(3) Uani 1 1 d . . .
H73 H 0.1953 0.8963 0.2384 0.032 Uiso 1 1 calc R . .
C83 C 0.21446(6) 0.9137(2) 0.32316(11) 0.0612(7) Uani 1 1 d . . .
H83A H 0.2316 0.8689 0.3351 0.092 Uiso 1 1 calc R . .
H83B H 0.1970 0.8829 0.3221 0.092 Uiso 1 1 calc R . .
H83C H 0.2222 0.9659 0.3497 0.092 Uiso 1 1 calc R . .
C93 C 0.23036(5) 0.99488(15) 0.26574(12) 0.0490(6) Uani 1 1 d . . .
H93A H 0.2229 1.0196 0.2285 0.073 Uiso 1 1 calc R . .
H93B H 0.2467 0.9480 0.2763 0.073 Uiso 1 1 calc R . .
H93C H 0.2391 1.0458 0.2931 0.073 Uiso 1 1 calc R . .
C103 C 0.22672(4) 0.62088(13) 0.02601(7) 0.0292(3) Uani 1 1 d . . .
H103 H 0.2496 0.6353 0.0528 0.035 Uiso 1 1 calc R . .
C113 C 0.22271(5) 0.51492(14) 0.02460(9) 0.0371(4) Uani 1 1 d . . .
H11M H 0.2286 0.4930 0.0615 0.056 Uiso 1 1 calc R . .
H11N H 0.2363 0.4852 0.0147 0.056 Uiso 1 1 calc R . .
H11O H 0.2006 0.4987 -0.0033 0.056 Uiso 1 1 calc R . .
C123 C 0.21678(5) 0.65699(15) -0.03180(8) 0.0383(4) Uani 1 1 d . . .
H12J H 0.1946 0.6413 -0.0592 0.057 Uiso 1 1 calc R . .
H12K H 0.2299 0.6279 -0.0429 0.057 Uiso 1 1 calc R . .
H12L H 0.2195 0.7248 -0.0303 0.057 Uiso 1 1 calc R . .
C133 C 0.12484(3) 0.66695(10) 0.01296(6) 0.0195(3) Uani 1 1 d . . .
H133 H 0.1179 0.6823 0.0386 0.023 Uiso 1 1 calc R . .
C143 C 0.10668(4) 0.72951(12) -0.03876(6) 0.0256(3) Uani 1 1 d . . .
H14D H 0.1119 0.7949 -0.0275 0.038 Uiso 1 1 calc R . .
H14E H 0.0840 0.7200 -0.0569 0.038 Uiso 1 1 calc R . .
H14F H 0.1126 0.7137 -0.0651 0.038 Uiso 1 1 calc R . .
C153 C 0.11648(4) 0.56496(11) -0.00517(7) 0.0278(3) Uani 1 1 d . . .
H15D H 0.1206 0.5510 -0.0340 0.042 Uiso 1 1 calc R . .
H15E H 0.0941 0.5544 -0.0203 0.042 Uiso 1 1 calc R . .
H15F H 0.1294 0.5242 0.0272 0.042 Uiso 1 1 calc R . .
N14 N 0.13712(3) 1.10479(8) -0.00668(5) 0.0172(2) Uani 1 1 d . . .
N24 N 0.07483(3) 1.00238(8) -0.05325(5) 0.0168(2) Uani 1 1 d . . .
C14 C 0.15960(4) 1.26730(13) -0.04820(9) 0.0339(4) Uani 1 1 d . . .
H14J H 0.1607 1.3167 -0.0706 0.051 Uiso 1 1 calc R . .
H14K H 0.1685 1.2096 -0.0523 0.051 Uiso 1 1 calc R . .
H14L H 0.1717 1.2860 -0.0087 0.051 Uiso 1 1 calc R . .
C24 C 0.10714(5) 1.23077(15) -0.13185(8) 0.0367(4) Uani 1 1 d . . .
H24A H 0.1111 1.2812 -0.1502 0.055 Uiso 1 1 calc R . .
H24B H 0.0845 1.2268 -0.1478 0.055 Uiso 1 1 calc R . .
H24C H 0.1145 1.1715 -0.1377 0.055 Uiso 1 1 calc R . .
C34 C 0.11290(5) 1.34355(12) -0.05980(9) 0.0360(4) Uani 1 1 d . . .
H34A H 0.1216 1.3520 -0.0199 0.054 Uiso 1 1 calc R . .
H34B H 0.0898 1.3421 -0.0808 0.054 Uiso 1 1 calc R . .
H34C H 0.1196 1.3954 -0.0732 0.054 Uiso 1 1 calc R . .
C44 C 0.12501(4) 1.25094(11) -0.06851(7) 0.0244(3) Uani 1 1 d . . .
C54 C 0.11721(3) 1.16773(10) -0.04280(6) 0.0191(3) Uani 1 1 d . . .
C64 C 0.08422(3) 1.16235(10) -0.06553(6) 0.0207(3) Uani 1 1 d . . .
H64 H 0.0738 1.2210 -0.0775 0.025 Uiso 1 1 calc R . .
C74 C 0.06406(3) 1.08922(10) -0.07386(6) 0.0186(3) Uani 1 1 d . . .
C84 C 0.02825(4) 1.11849(11) -0.10981(7) 0.0247(3) Uani 1 1 d . . .
C94 C 0.02397(4) 1.20459(15) -0.08282(8) 0.0386(4) Uani 1 1 d . . .
H94A H 0.0365 1.2564 -0.0830 0.058 Uiso 1 1 calc R . .
H94B H 0.0311 1.1900 -0.0442 0.058 Uiso 1 1 calc R . .
H94C H 0.0016 1.2222 -0.1041 0.058 Uiso 1 1 calc R . .
C104 C 0.01806(5) 1.14449(17) -0.16924(8) 0.0420(5) Uani 1 1 d . . .
H10D H 0.0214 1.0912 -0.1867 0.063 Uiso 1 1 calc R . .
H10E H 0.0306 1.1976 -0.1678 0.063 Uiso 1 1 calc R . .
H10F H -0.0044 1.1613 -0.1913 0.063 Uiso 1 1 calc R . .
C114 C 0.00461(4) 1.04592(16) -0.11537(13) 0.0558(7) Uani 1 1 d . . .
H11S H 0.0041 0.9929 -0.1375 0.084 Uiso 1 1 calc R . .
H11T H -0.0164 1.0741 -0.1341 0.084 Uiso 1 1 calc R . .
H11U H 0.0111 1.0243 -0.0781 0.084 Uiso 1 1 calc R . .
C15 C 0.17088(3) 1.11346(10) 0.02327(6) 0.0168(2) Uani 1 1 d . . .
C25 C 0.18666(3) 1.17065(10) 0.07113(6) 0.0192(3) Uani 1 1 d . . .
C35 C 0.21940(3) 1.17954(10) 0.09985(6) 0.0203(3) Uani 1 1 d . . .
H35 H 0.2301 1.2180 0.1322 0.024 Uiso 1 1 calc R . .
C45 C 0.23690(3) 1.13426(10) 0.08295(6) 0.0186(3) Uani 1 1 d . . .
C55 C 0.22076(3) 1.07479(10) 0.03687(6) 0.0188(3) Uani 1 1 d . . .
H55 H 0.2324 1.0415 0.0254 0.023 Uiso 1 1 calc R . .
C65 C 0.18813(3) 1.06253(10) 0.00701(6) 0.0172(2) Uani 1 1 d . . .
C75 C 0.16938(4) 1.22244(13) 0.09267(7) 0.0288(3) Uani 1 1 d . . .
H75 H 0.1462 1.2165 0.0641 0.035 Uiso 1 1 calc R . .
C85 C 0.17761(5) 1.32662(14) 0.10244(10) 0.0415(5) Uani 1 1 d . . .
H85A H 0.2000 1.3341 0.1323 0.062 Uiso 1 1 calc R . .
H85B H 0.1646 1.3574 0.1134 0.062 Uiso 1 1 calc R . .
H85C H 0.1735 1.3549 0.0679 0.062 Uiso 1 1 calc R . .
C95 C 0.17686(5) 1.17724(18) 0.14701(9) 0.0458(5) Uani 1 1 d . . .
H95A H 0.1707 1.1113 0.1402 0.069 Uiso 1 1 calc R . .
H95B H 0.1651 1.2092 0.1601 0.069 Uiso 1 1 calc R . .
H95C H 0.1995 1.1822 0.1755 0.069 Uiso 1 1 calc R . .
C105 C 0.27199(3) 1.15413(11) 0.11253(6) 0.0214(3) Uani 1 1 d . . .
H105 H 0.2791 1.1843 0.1492 0.026 Uiso 1 1 calc R . .
C115 C 0.27751(4) 1.22429(14) 0.07847(7) 0.0315(4) Uani 1 1 d . . .
H11D H 0.2998 1.2422 0.0997 0.047 Uiso 1 1 calc R . .
H11E H 0.2645 1.2798 0.0709 0.047 Uiso 1 1 calc R . .
H11F H 0.2717 1.1957 0.0430 0.047 Uiso 1 1 calc R . .
C125 C 0.29208(4) 1.06714(13) 0.12521(7) 0.0307(3) Uani 1 1 d . . .
H12D H 0.2877 1.0223 0.1458 0.046 Uiso 1 1 calc R . .
H12E H 0.3145 1.0842 0.1480 0.046 Uiso 1 1 calc R . .
H12F H 0.2870 1.0390 0.0900 0.046 Uiso 1 1 calc R . .
C135 C 0.17212(3) 0.99583(10) -0.04253(6) 0.0185(3) Uani 1 1 d . . .
H135 H 0.1488 1.0032 -0.0618 0.022 Uiso 1 1 calc R . .
C145 C 0.18055(4) 0.89482(11) -0.02233(7) 0.0246(3) Uani 1 1 d . . .
H14A H 0.2034 0.8860 -0.0029 0.037 Uiso 1 1 calc R . .
H14B H 0.1696 0.8526 -0.0545 0.037 Uiso 1 1 calc R . .
H14C H 0.1741 0.8812 0.0034 0.037 Uiso 1 1 calc R . .
C155 C 0.18046(4) 1.01614(12) -0.08532(6) 0.0278(3) Uani 1 1 d . . .
H15A H 0.1754 1.0812 -0.0976 0.042 Uiso 1 1 calc R . .
H15B H 0.1683 0.9748 -0.1177 0.042 Uiso 1 1 calc R . .
H15C H 0.2031 1.0054 -0.0680 0.042 Uiso 1 1 calc R . .
C16 C 0.05581(3) 0.92162(10) -0.08188(6) 0.0162(2) Uani 1 1 d . . .
C26 C 0.04359(3) 0.86604(10) -0.05760(5) 0.0164(2) Uani 1 1 d . . .
C36 C 0.02453(3) 0.79014(10) -0.08748(6) 0.0192(3) Uani 1 1 d . . .
H36 H 0.0159 0.7538 -0.0714 0.023 Uiso 1 1 calc R . .
C46 C 0.01763(3) 0.76554(11) -0.14025(6) 0.0205(3) Uani 1 1 d . . .
C56 C 0.03134(3) 0.81836(11) -0.16195(6) 0.0206(3) Uani 1 1 d . . .
H56 H 0.0275 0.8013 -0.1972 0.025 Uiso 1 1 calc R . .
C66 C 0.05056(3) 0.89558(10) -0.13400(6) 0.0182(3) Uani 1 1 d . . .
C76 C 0.05112(3) 0.88420(10) 0.00090(6) 0.0178(2) Uani 1 1 d . . .
H76 H 0.0614 0.9467 0.0134 0.021 Uiso 1 1 calc R . .
C86 C 0.07452(3) 0.81092(11) 0.04152(6) 0.0219(3) Uani 1 1 d . . .
H86A H 0.0651 0.7487 0.0294 0.033 Uiso 1 1 calc R . .
H86B H 0.0795 0.8233 0.0792 0.033 Uiso 1 1 calc R . .
H86C H 0.0939 0.8138 0.0420 0.033 Uiso 1 1 calc R . .
C96 C 0.02206(4) 0.88421(13) 0.00430(7) 0.0272(3) Uani 1 1 d . . .
H96A H 0.0070 0.9312 -0.0214 0.041 Uiso 1 1 calc R . .
H96B H 0.0286 0.8989 0.0426 0.041 Uiso 1 1 calc R . .
H96C H 0.0121 0.8225 -0.0062 0.041 Uiso 1 1 calc R . .
C106 C -0.00384(4) 0.68350(12) -0.17228(7) 0.0256(3) Uani 1 1 d . . .
H106 H -0.0033 0.6731 -0.2062 0.031 Uiso 1 1 calc R . .
C116 C 0.00703(5) 0.59341(12) -0.13794(8) 0.0327(4) Uani 1 1 d . . .
H11G H 0.0292 0.5816 -0.1239 0.049 Uiso 1 1 calc R . .
H11H H -0.0059 0.5412 -0.1616 0.049 Uiso 1 1 calc R . .
H11I H 0.0048 0.5996 -0.1063 0.049 Uiso 1 1 calc R . .
C126 C -0.03813(4) 0.70393(14) -0.19228(8) 0.0357(4) Uani 1 1 d . . .
H12A H -0.0394 0.7142 -0.1598 0.054 Uiso 1 1 calc R . .
H12B H -0.0515 0.6508 -0.2139 0.054 Uiso 1 1 calc R . .
H12C H -0.0455 0.7598 -0.2159 0.054 Uiso 1 1 calc R . .
C136 C 0.06709(3) 0.94400(11) -0.15832(6) 0.0209(3) Uani 1 1 d . . .
H136 H 0.0740 1.0071 -0.1407 0.025 Uiso 1 1 calc R . .
C146 C 0.09660(4) 0.88884(13) -0.14287(8) 0.0295(3) Uani 1 1 d . . .
H14G H 0.1105 0.8831 -0.1021 0.044 Uiso 1 1 calc R . .
H14H H 0.1077 0.9215 -0.1570 0.044 Uiso 1 1 calc R . .
H14I H 0.0904 0.8266 -0.1596 0.044 Uiso 1 1 calc R . .
C156 C 0.04645(4) 0.95704(14) -0.22186(7) 0.0295(3) Uani 1 1 d . . .
H15G H 0.0416 0.8960 -0.2402 0.044 Uiso 1 1 calc R . .
H15H H 0.0578 0.9950 -0.2337 0.044 Uiso 1 1 calc R . .
H15I H 0.0268 0.9885 -0.2324 0.044 Uiso 1 1 calc R . .
C17 C 0.02879(13) 0.6126(4) 0.0820(2) 0.0847(15) Uani 0.740(3) 1 d PD A 1
H17A H 0.0180 0.6545 0.0496 0.127 Uiso 0.740(3) 1 calc PR A 1
H17B H 0.0453 0.6472 0.1148 0.127 Uiso 0.740(3) 1 calc PR A 1
H17C H 0.0135 0.5879 0.0894 0.127 Uiso 0.740(3) 1 calc PR A 1
C27 C 0.04349(9) 0.5333(3) 0.06989(16) 0.0583(8) Uani 0.740(3) 1 d PD A 1
C37 C 0.06010(12) 0.4664(3) 0.10836(19) 0.0691(8) Uani 0.740(3) 1 d PD A 1
H37 H 0.0625 0.4694 0.1436 0.083 Uiso 0.740(3) 1 calc PR A 1
C47 C 0.07396(15) 0.3921(3) 0.0970(2) 0.0881(17) Uani 0.740(3) 1 d PD A 1
H47 H 0.0859 0.3458 0.1245 0.106 Uiso 0.740(3) 1 calc PR A 1
C57 C 0.06980(11) 0.3879(3) 0.0451(2) 0.0712(11) Uani 0.740(3) 1 d PD A 1
H57 H 0.0789 0.3379 0.0370 0.085 Uiso 0.740(3) 1 calc PR A 1
C67 C 0.05302(11) 0.4537(3) 0.00612(18) 0.0726(11) Uani 0.740(3) 1 d PD A 1
H67 H 0.0501 0.4504 -0.0295 0.087 Uiso 0.740(3) 1 calc PR A 1
C77 C 0.04012(13) 0.5256(4) 0.01876(19) 0.0691(8) Uani 0.740(3) 1 d PD A 1
H77 H 0.0284 0.5721 -0.0088 0.083 Uiso 0.740(3) 1 calc PR A 1
C17' C 0.0757(4) 0.3834(11) 0.0259(7) 0.0847(15) Uani 0.260(3) 1 d PD A 5
H17D H 0.0873 0.3314 0.0513 0.127 Uiso 0.260(3) 1 calc PR A 5
H17E H 0.0897 0.4188 0.0191 0.127 Uiso 0.260(3) 1 calc PR A 5
H17F H 0.0579 0.3591 -0.0097 0.127 Uiso 0.260(3) 1 calc PR A 5
C27' C 0.0626(2) 0.4511(7) 0.0538(4) 0.0583(8) Uani 0.260(3) 1 d PD A 5
C37' C 0.0482(4) 0.5346(10) 0.0335(5) 0.0691(8) Uani 0.260(3) 1 d PD A 5
H37' H 0.0430 0.5537 -0.0023 0.083 Uiso 0.260(3) 1 calc PR A 5
C47' C 0.0404(4) 0.5949(10) 0.0640(5) 0.0881(17) Uani 0.260(3) 1 d PD A 5
H47' H 0.0303 0.6532 0.0492 0.106 Uiso 0.260(3) 1 calc PR A 5
C57' C 0.0485(3) 0.5641(8) 0.1162(5) 0.0712(11) Uani 0.260(3) 1 d PD A 5
H57' H 0.0422 0.6003 0.1360 0.085 Uiso 0.260(3) 1 calc PR A 5
C67' C 0.0651(3) 0.4846(9) 0.1402(5) 0.0726(11) Uani 0.260(3) 1 d PD A 5
H67' H 0.0717 0.4679 0.1773 0.087 Uiso 0.260(3) 1 calc PR A 5
C77' C 0.0721(4) 0.4274(11) 0.1086(5) 0.0691(8) Uani 0.260(3) 1 d PD A 5
H77' H 0.0837 0.3714 0.1247 0.083 Uiso 0.260(3) 1 calc PR A 5
C18 C 0.03416(6) 0.64188(15) 0.23377(10) 0.0456(5) Uani 1 1 d . . .
H18A H 0.0405 0.6700 0.2103 0.068 Uiso 1 1 calc R . .
H18B H 0.0345 0.6895 0.2586 0.068 Uiso 1 1 calc R . .
H18C H 0.0128 0.6165 0.2098 0.068 Uiso 1 1 calc R . .
C28 C 0.05664(5) 0.56478(13) 0.26823(8) 0.0354(4) Uani 1 1 d . . .
C38 C 0.04981(5) 0.50220(15) 0.29694(8) 0.0370(4) Uani 1 1 d . . .
H38A H 0.0304 0.5075 0.2941 0.044 Uiso 1 1 calc R . .
C48 C 0.07089(5) 0.43181(16) 0.32981(8) 0.0403(4) Uani 1 1 d . . .
H48A H 0.0658 0.3894 0.3491 0.048 Uiso 1 1 calc R . .
C58 C 0.09917(5) 0.42385(16) 0.33430(9) 0.0415(4) Uani 1 1 d . . .
H58A H 0.1138 0.3765 0.3571 0.050 Uiso 1 1 calc R . .
C68 C 0.10622(5) 0.48526(17) 0.30544(11) 0.0480(5) Uani 1 1 d . . .
H68A H 0.1256 0.4797 0.3082 0.058 Uiso 1 1 calc R . .
C78 C 0.08507(5) 0.55460(15) 0.27267(11) 0.0452(5) Uani 1 1 d . . .
H78A H 0.0901 0.5960 0.2528 0.054 Uiso 1 1 calc R . .

loop_
_atom_site_aniso_label
_atom_site_aniso_U_11
_atom_site_aniso_U_22
_atom_site_aniso_U_33
_atom_site_aniso_U_23
_atom_site_aniso_U_13
_atom_site_aniso_U_12
Fe1 0.01549(9) 0.01490(9) 0.01748(9) -0.00135(7) 0.00952(8) -0.00064(7)
Fe2 0.01253(9) 0.01531(9) 0.01740(9) -0.00110(7) 0.00568(7) -0.00117(7)
N11 0.0133(5) 0.0177(5) 0.0153(5) -0.0033(4) 0.0069(4) -0.0007(4)
N21 0.0147(5) 0.0152(5) 0.0169(5) -0.0030(4) 0.0080(4) -0.0010(4)
C11 0.0250(7) 0.0196(7) 0.0265(7) 0.0020(6) 0.0115(6) 0.0073(6)
C21 0.0314(8) 0.0183(7) 0.0352(9) -0.0010(6) 0.0176(7) -0.0016(6)
C31 0.0333(9) 0.0336(9) 0.0201(7) 0.0057(6) 0.0093(7) 0.0117(7)
C41 0.0214(6) 0.0175(6) 0.0186(6) 0.0011(5) 0.0082(5) 0.0036(5)
C51 0.0135(5) 0.0163(6) 0.0148(6) -0.0028(5) 0.0043(5) -0.0012(5)
C61 0.0181(6) 0.0167(6) 0.0180(6) -0.0004(5) 0.0094(5) -0.0014(5)
C71 0.0133(5) 0.0200(6) 0.0140(6) -0.0018(5) 0.0059(5) -0.0008(5)
C81 0.0284(7) 0.0234(7) 0.0228(7) -0.0008(5) 0.0179(6) 0.0000(6)
C91 0.0312(8) 0.0292(8) 0.0224(7) -0.0035(6) 0.0184(6) -0.0007(6)
C101 0.0361(9) 0.0513(12) 0.0495(11) -0.0218(9) 0.0339(9) -0.0190(9)
C111 0.0850(17) 0.0385(11) 0.0443(11) 0.0170(9) 0.0505(12) 0.0227(11)
C12 0.0149(6) 0.0178(6) 0.0157(6) -0.0007(5) 0.0074(5) 0.0027(5)
C22 0.0154(6) 0.0212(6) 0.0171(6) -0.0008(5) 0.0077(5) 0.0015(5)
C32 0.0155(6) 0.0287(7) 0.0202(6) -0.0009(6) 0.0091(5) 0.0033(5)
C42 0.0197(7) 0.0291(8) 0.0205(7) -0.0012(6) 0.0109(6) 0.0069(6)
C52 0.0199(6) 0.0243(7) 0.0173(6) -0.0035(5) 0.0082(5) 0.0049(5)
C62 0.0148(6) 0.0186(6) 0.0158(6) -0.0017(5) 0.0057(5) 0.0031(5)
C72 0.0150(6) 0.0235(7) 0.0178(6) -0.0030(5) 0.0072(5) -0.0015(5)
C82 0.0286(8) 0.0369(9) 0.0225(8) -0.0050(7) 0.0033(7) 0.0061(7)
C92 0.0480(11) 0.0373(10) 0.0315(9) -0.0080(7) 0.0218(9) -0.0198(8)
C102 0.0304(8) 0.0204(7) 0.0267(7) -0.0077(6) 0.0152(7) -0.0033(6)
C112 0.0497(11) 0.0369(10) 0.0348(9) -0.0112(8) 0.0278(9) -0.0018(8)
C122 0.0493(11) 0.0190(7) 0.0386(10) -0.0056(7) 0.0213(9) -0.0051(7)
C132 0.0189(6) 0.0254(7) 0.0209(7) -0.0033(6) 0.0063(6) 0.0045(5)
C142 0.0174(7) 0.0453(10) 0.0358(9) -0.0026(8) 0.0098(7) 0.0053(7)
C152 0.0429(10) 0.0365(9) 0.0219(8) 0.0037(7) 0.0114(7) 0.0135(8)
C13 0.0161(6) 0.0163(6) 0.0182(6) -0.0038(5) 0.0097(5) -0.0015(5)
C23 0.0164(6) 0.0198(6) 0.0204(6) -0.0042(5) 0.0090(5) -0.0018(5)
C33 0.0203(6) 0.0224(7) 0.0215(7) -0.0060(5) 0.0105(6) -0.0049(5)
C43 0.0258(7) 0.0173(6) 0.0228(7) -0.0052(5) 0.0155(6) -0.0036(5)
C53 0.0231(7) 0.0178(6) 0.0226(7) -0.0018(5) 0.0141(6) 0.0014(5)
C63 0.0179(6) 0.0192(6) 0.0178(6) -0.0022(5) 0.0103(5) 0.0002(5)
C73 0.0168(6) 0.0246(7) 0.0275(7) -0.0074(6) 0.0057(6) 0.0002(5)
C83 0.0538(14) 0.0744(18) 0.0442(13) 0.0237(12) 0.0203(11) 0.0388(13)
C93 0.0246(9) 0.0336(10) 0.0895(18) -0.0176(10) 0.0322(11) -0.0047(7)
C103 0.0225(7) 0.0399(9) 0.0269(8) -0.0050(7) 0.0146(6) 0.0069(6)
C113 0.0384(10) 0.0383(10) 0.0411(10) 0.0017(8) 0.0261(9) 0.0164(8)
C123 0.0463(11) 0.0435(11) 0.0377(10) 0.0002(8) 0.0313(9) 0.0092(9)
C133 0.0152(6) 0.0196(6) 0.0179(6) -0.0041(5) 0.0055(5) 0.0017(5)
C143 0.0210(7) 0.0272(8) 0.0199(7) -0.0006(6) 0.0057(6) 0.0066(6)
C153 0.0251(7) 0.0225(7) 0.0262(8) -0.0058(6) 0.0082(6) -0.0015(6)
N14 0.0161(5) 0.0167(5) 0.0185(5) -0.0035(4) 0.0095(4) -0.0021(4)
N24 0.0141(5) 0.0161(5) 0.0171(5) -0.0024(4) 0.0066(4) -0.0008(4)
C14 0.0326(9) 0.0283(8) 0.0477(10) 0.0120(7) 0.0266(8) -0.0001(7)
C24 0.0460(11) 0.0404(10) 0.0303(9) 0.0057(7) 0.0252(8) 0.0011(8)
C34 0.0470(11) 0.0172(7) 0.0568(12) 0.0028(7) 0.0368(10) 0.0021(7)
C44 0.0302(8) 0.0184(7) 0.0311(8) 0.0033(6) 0.0211(7) 0.0018(6)
C54 0.0222(6) 0.0162(6) 0.0209(6) -0.0033(5) 0.0131(5) -0.0012(5)
C64 0.0213(6) 0.0164(6) 0.0229(7) 0.0010(5) 0.0112(6) 0.0033(5)
C74 0.0164(6) 0.0194(6) 0.0178(6) -0.0006(5) 0.0082(5) 0.0025(5)
C84 0.0170(6) 0.0234(7) 0.0281(7) 0.0038(6) 0.0091(6) 0.0050(5)
C94 0.0267(8) 0.0478(11) 0.0343(9) -0.0037(8) 0.0125(7) 0.0161(8)
C104 0.0293(9) 0.0593(13) 0.0251(8) 0.0028(8) 0.0074(7) 0.0166(9)
C114 0.0174(8) 0.0375(11) 0.0973(19) 0.0270(12) 0.0224(10) 0.0101(7)
C15 0.0164(6) 0.0174(6) 0.0169(6) -0.0022(5) 0.0095(5) -0.0032(5)
C25 0.0213(6) 0.0192(6) 0.0204(6) -0.0055(5) 0.0136(5) -0.0057(5)
C35 0.0217(7) 0.0222(7) 0.0173(6) -0.0065(5) 0.0110(5) -0.0080(5)
C45 0.0176(6) 0.0216(6) 0.0148(6) -0.0008(5) 0.0077(5) -0.0042(5)
C55 0.0168(6) 0.0225(7) 0.0165(6) -0.0024(5) 0.0089(5) -0.0012(5)
C65 0.0178(6) 0.0176(6) 0.0153(6) -0.0020(5) 0.0087(5) -0.0019(5)
C75 0.0243(7) 0.0346(9) 0.0321(8) -0.0190(7) 0.0185(7) -0.0104(6)
C85 0.0409(10) 0.0343(10) 0.0508(12) -0.0222(9) 0.0264(9) -0.0055(8)
C95 0.0522(12) 0.0653(14) 0.0396(10) -0.0223(10) 0.0376(10) -0.0268(11)
C105 0.0169(6) 0.0286(7) 0.0156(6) -0.0027(5) 0.0071(5) -0.0051(5)
C115 0.0233(7) 0.0452(10) 0.0242(7) 0.0013(7) 0.0119(6) -0.0105(7)
C125 0.0197(7) 0.0380(9) 0.0256(8) -0.0046(7) 0.0071(6) 0.0006(6)
C135 0.0164(6) 0.0207(6) 0.0158(6) -0.0039(5) 0.0073(5) -0.0003(5)
C145 0.0286(7) 0.0204(7) 0.0217(7) -0.0031(5) 0.0120(6) -0.0011(6)
C155 0.0348(8) 0.0318(8) 0.0166(6) -0.0036(6) 0.0140(6) -0.0041(7)
C16 0.0114(5) 0.0177(6) 0.0137(6) -0.0014(5) 0.0034(5) -0.0002(4)
C26 0.0121(5) 0.0198(6) 0.0132(5) -0.0018(5) 0.0044(5) 0.0007(5)
C36 0.0157(6) 0.0216(7) 0.0167(6) -0.0020(5) 0.0068(5) -0.0029(5)
C46 0.0171(6) 0.0225(7) 0.0165(6) -0.0046(5) 0.0059(5) -0.0039(5)
C56 0.0180(6) 0.0249(7) 0.0147(6) -0.0043(5) 0.0063(5) -0.0032(5)
C66 0.0145(6) 0.0211(6) 0.0147(6) -0.0003(5) 0.0055(5) -0.0001(5)
C76 0.0152(6) 0.0214(6) 0.0138(6) -0.0024(5) 0.0063(5) 0.0007(5)
C86 0.0183(6) 0.0263(7) 0.0158(6) -0.0002(5) 0.0063(5) 0.0022(5)
C96 0.0185(7) 0.0417(9) 0.0207(7) -0.0019(6) 0.0105(6) 0.0047(6)
C106 0.0246(7) 0.0278(8) 0.0202(7) -0.0082(6) 0.0098(6) -0.0098(6)
C116 0.0346(9) 0.0243(8) 0.0350(9) -0.0067(7) 0.0167(8) -0.0064(7)
C126 0.0222(8) 0.0356(9) 0.0338(9) -0.0065(7) 0.0058(7) -0.0099(7)
C136 0.0192(6) 0.0235(7) 0.0180(6) -0.0005(5) 0.0092(5) -0.0021(5)
C146 0.0197(7) 0.0368(9) 0.0315(8) 0.0045(7) 0.0139(6) 0.0010(6)
C156 0.0259(8) 0.0413(10) 0.0191(7) 0.0043(6) 0.0111(6) 0.0000(7)
C17 0.099(4) 0.075(3) 0.101(4) -0.034(3) 0.069(3) -0.028(3)
C27 0.0558(19) 0.060(2) 0.0563(19) -0.0078(16) 0.0291(16) -0.0225(16)
C37 0.080(2) 0.0643(17) 0.0532(17) -0.0001(14) 0.0311(17) -0.0186(15)
C47 0.102(4) 0.056(2) 0.064(3) 0.005(2) 0.020(3) -0.011(3)
C57 0.072(3) 0.0474(19) 0.087(3) -0.006(2) 0.039(2) -0.0093(18)
C67 0.090(3) 0.076(3) 0.056(2) 0.0008(19) 0.043(2) -0.013(2)
C77 0.080(2) 0.0643(17) 0.0532(17) -0.0001(14) 0.0311(17) -0.0186(15)
C17' 0.099(4) 0.075(3) 0.101(4) -0.034(3) 0.069(3) -0.028(3)
C27' 0.0558(19) 0.060(2) 0.0563(19) -0.0078(16) 0.0291(16) -0.0225(16)
C37' 0.080(2) 0.0643(17) 0.0532(17) -0.0001(14) 0.0311(17) -0.0186(15)
C47' 0.102(4) 0.056(2) 0.064(3) 0.005(2) 0.020(3) -0.011(3)
C57' 0.072(3) 0.0474(19) 0.087(3) -0.006(2) 0.039(2) -0.0093(18)
C67' 0.090(3) 0.076(3) 0.056(2) 0.0008(19) 0.043(2) -0.013(2)
C77' 0.080(2) 0.0643(17) 0.0532(17) -0.0001(14) 0.0311(17) -0.0186(15)
C18 0.0475(12) 0.0343(10) 0.0506(12) 0.0049(9) 0.0243(10) 0.0000(9)
C28 0.0356(9) 0.0306(9) 0.0346(9) -0.0055(7) 0.0160(8) -0.0054(7)
C38 0.0307(9) 0.0468(11) 0.0301(9) 0.0015(8) 0.0147(7) 0.0008(8)
C48 0.0390(10) 0.0498(12) 0.0317(9) 0.0057(8) 0.0192(8) 0.0047(9)
C58 0.0389(10) 0.0451(11) 0.0362(10) -0.0016(8) 0.0181(9) 0.0072(9)
C68 0.0397(11) 0.0451(12) 0.0656(15) -0.0064(11) 0.0332(11) -0.0023(9)
C78 0.0475(12) 0.0337(10) 0.0624(14) -0.0026(9) 0.0354(11) -0.0071(9)

loop_
_atom_type_symbol
_atom_type_description
_atom_type_scat_dispersion_real
_atom_type_scat_dispersion_imag
_atom_type_scat_source
C C 0.0033 0.0016 'International Tables Vol C Tables 4.2.6.8 and 6.1.1.4'
H H 0.0000 0.0000 'International Tables Vol C Tables 4.2.6.8 and 6.1.1.4'
N N 0.0061 0.0033 'International Tables Vol C Tables 4.2.6.8 and 6.1.1.4'
Fe Fe 0.3463 0.8444 'International Tables Vol C Tables 4.2.6.8 and 6.1.1.4'

loop_
_geom_angle_atom_site_label_1
_geom_angle_atom_site_label_2
_geom_angle_atom_site_label_3
_geom_angle
N21 Fe1 N11 96.41(5)
N21 Fe1 Fe2 131.62(4)
N11 Fe1 Fe2 128.63(3)
N21 Fe1 H1 157.1(8)
N11 Fe1 H1 105.7(8)
Fe2 Fe1 H1 31.7(8)
N21 Fe1 H2 91.2(7)
N11 Fe1 H2 166.7(7)
Fe2 Fe1 H2 41.2(7)
H1 Fe1 H2 68.3(11)
N24 Fe2 N14 97.60(5)
N24 Fe2 Fe1 131.17(4)
N14 Fe2 Fe1 130.43(4)
N24 Fe2 H1 147.5(8)
N14 Fe2 H1 109.6(8)
Fe1 Fe2 H1 31.5(8)
N24 Fe2 H2 117.5(7)
N14 Fe2 H2 117.9(7)
Fe1 Fe2 H2 37.8(7)
H1 Fe2 H2 65.0(10)
C51 N11 C12 121.14(12)
C51 N11 Fe1 121.19(9)
C12 N11 Fe1 117.68(9)
C71 N21 C13 120.71(12)
C71 N21 Fe1 120.77(9)
C13 N21 Fe1 117.89(9)
C41 C11 H11A 109.5
C41 C11 H11B 109.5
H11A C11 H11B 109.5
C41 C11 H11C 109.5
H11A C11 H11C 109.5
H11B C11 H11C 109.5
C41 C21 H21A 109.5
C41 C21 H21B 109.5
H21A C21 H21B 109.5
C41 C21 H21C 109.5
H21A C21 H21C 109.5
H21B C21 H21C 109.5
C41 C31 H31A 109.5
C41 C31 H31B 109.5
H31A C31 H31B 109.5
C41 C31 H31C 109.5
H31A C31 H31C 109.5
H31B C31 H31C 109.5
C11 C41 C21 106.72(13)
C11 C41 C31 104.90(13)
C21 C41 C31 109.01(14)
C11 C41 C51 119.58(13)
C21 C41 C51 108.48(12)
C31 C41 C51 107.79(12)
N11 C51 C61 121.17(13)
N11 C51 C41 127.80(13)
C61 C51 C41 111.00(12)
C71 C61 C51 132.02(13)
C71 C61 H61 114.0
C51 C61 H61 114.0
N21 C71 C61 121.07(13)
N21 C71 C81 126.13(12)
C61 C71 C81 112.71(12)
C101 C81 C91 107.33(14)
C101 C81 C111 108.30(17)
C91 C81 C111 105.12(14)
C101 C81 C71 106.30(13)
C91 C81 C71 118.85(13)
C111 C81 C71 110.56(13)
C81 C91 H91A 109.5
C81 C91 H91B 109.5
H91A C91 H91B 109.5
C81 C91 H91C 109.5
H91A C91 H91C 109.5
H91B C91 H91C 109.5
C81 C101 H10A 109.5
C81 C101 H10B 109.5
H10A C101 H10B 109.5
C81 C101 H10C 109.5
H10A C101 H10C 109.5
H10B C101 H10C 109.5
C81 C111 H11P 109.5
C81 C111 H11Q 109.5
H11P C111 H11Q 109.5
C81 C111 H11R 109.5
H11P C111 H11R 109.5
H11Q C111 H11R 109.5
C22 C12 C62 119.96(13)
C22 C12 N11 119.96(12)
C62 C12 N11 120.08(12)
C32 C22 C12 118.61(13)
C32 C22 C72 119.03(13)
C12 C22 C72 122.35(12)
C42 C32 C22 122.26(14)
C42 C32 H32 118.9
C22 C32 H32 118.9
C32 C42 C52 117.54(13)
C32 C42 C103 121.42(14)
C52 C42 C103 121.03(14)
C42 C52 C62 122.40(13)
C42 C52 H52 118.8
C62 C52 H52 118.8
C52 C62 C12 118.74(13)
C52 C62 C133 118.81(12)
C12 C62 C133 122.45(12)
C22 C72 C92 110.14(13)
C22 C72 C82 111.65(13)
C92 C72 C82 110.96(15)
C22 C72 H72 108.0
C92 C72 H72 108.0
C82 C72 H72 108.0
C72 C82 H82A 109.5
C72 C82 H82B 109.5
H82A C82 H82B 109.5
C72 C82 H82C 109.5
H82A C82 H82C 109.5
H82B C82 H82C 109.5
C72 C92 H92A 109.5
C72 C92 H92B 109.5
H92A C92 H92B 109.5
C72 C92 H92C 109.5
H92A C92 H92C 109.5
H92B C92 H92C 109.5
C43 C102 C112 110.72(14)
C43 C102 C122 112.19(14)
C112 C102 C122 112.08(16)
C43 C102 H102 107.2
C112 C102 H102 107.2
C122 C102 H102 107.2
C102 C112 H11J 109.5
C102 C112 H11K 109.5
H11J C112 H11K 109.5
C102 C112 H11L 109.5
H11J C112 H11L 109.5
H11K C112 H11L 109.5
C102 C122 H12G 109.5
C102 C122 H12H 109.5
H12G C122 H12H 109.5
C102 C122 H12I 109.5
H12G C122 H12I 109.5
H12H C122 H12I 109.5
C63 C132 C152 111.54(14)
C63 C132 C142 111.85(13)
C152 C132 C142 108.22(14)
C63 C132 H132 108.4
C152 C132 H132 108.4
C142 C132 H132 108.4
C132 C142 H14M 109.5
C132 C142 H14N 109.5
H14M C142 H14N 109.5
C132 C142 H14O 109.5
H14M C142 H14O 109.5
H14N C142 H14O 109.5
C132 C152 H15J 109.5
C132 C152 H15K 109.5
H15J C152 H15K 109.5
C132 C152 H15L 109.5
H15J C152 H15L 109.5
H15K C152 H15L 109.5
C63 C13 C23 119.59(13)
C63 C13 N21 122.21(12)
C23 C13 N21 118.19(12)
C33 C23 C13 119.16(13)
C33 C23 C73 118.18(13)
C13 C23 C73 122.66(13)
C43 C33 C23 122.25(14)
C43 C33 H33 118.9
C23 C33 H33 118.9
C33 C43 C53 117.61(13)
C33 C43 C102 120.19(14)
C53 C43 C102 122.19(14)
C43 C53 C63 122.60(14)
C43 C53 H53 118.7
C63 C53 H53 118.7
C53 C63 C13 118.64(13)
C53 C63 C132 118.75(13)
C13 C63 C132 122.54(13)
C93 C73 C23 110.65(15)
C93 C73 C83 109.53(19)
C23 C73 C83 112.09(15)
C93 C73 H73 108.2
C23 C73 H73 108.2
C83 C73 H73 108.2
C73 C83 H83A 109.5
C73 C83 H83B 109.5
H83A C83 H83B 109.5
C73 C83 H83C 109.5
H83A C83 H83C 109.5
H83B C83 H83C 109.5
C73 C93 H93A 109.5
C73 C93 H93B 109.5
H93A C93 H93B 109.5
C73 C93 H93C 109.5
H93A C93 H93C 109.5
H93B C93 H93C 109.5
C42 C103 C113 110.88(15)
C42 C103 C123 111.81(14)
C113 C103 C123 110.35(15)
C42 C103 H103 107.9
C113 C103 H103 107.9
C123 C103 H103 107.9
C103 C113 H11M 109.5
C103 C113 H11N 109.5
H11M C113 H11N 109.5
C103 C113 H11O 109.5
H11M C113 H11O 109.5
H11N C113 H11O 109.5
C103 C123 H12J 109.5
C103 C123 H12K 109.5
H12J C123 H12K 109.5
C103 C123 H12L 109.5
H12J C123 H12L 109.5
H12K C123 H12L 109.5
C62 C133 C143 108.87(13)
C62 C133 C153 113.80(12)
C143 C133 C153 109.01(12)
C62 C133 H133 108.3
C143 C133 H133 108.3
C153 C133 H133 108.3
C133 C143 H14D 109.5
C133 C143 H14E 109.5
H14D C143 H14E 109.5
C133 C143 H14F 109.5
H14D C143 H14F 109.5
H14E C143 H14F 109.5
C133 C153 H15D 109.5
C133 C153 H15E 109.5
H15D C153 H15E 109.5
C133 C153 H15F 109.5
H15D C153 H15F 109.5
H15E C153 H15F 109.5
C54 N14 C15 123.47(12)
C54 N14 Fe2 118.61(10)
C15 N14 Fe2 117.62(9)
C74 N24 C16 120.53(12)
C74 N24 Fe2 115.37(9)
C16 N24 Fe2 123.87(9)
C44 C14 H14J 109.5
C44 C14 H14K 109.5
H14J C14 H14K 109.5
C44 C14 H14L 109.5
H14J C14 H14L 109.5
H14K C14 H14L 109.5
C44 C24 H24A 109.5
C44 C24 H24B 109.5
H24A C24 H24B 109.5
C44 C24 H24C 109.5
H24A C24 H24C 109.5
H24B C24 H24C 109.5
C44 C34 H34A 109.5
C44 C34 H34B 109.5
H34A C34 H34B 109.5
C44 C34 H34C 109.5
H34A C34 H34C 109.5
H34B C34 H34C 109.5
C14 C44 C34 106.52(14)
C14 C44 C24 106.19(15)
C34 C44 C24 108.95(15)
C14 C44 C54 118.35(13)
C34 C44 C54 110.57(13)
C24 C44 C54 105.93(13)
N14 C54 C64 121.14(13)
N14 C54 C44 127.20(13)
C64 C54 C44 111.57(13)
C74 C64 C54 133.47(13)
C74 C64 H64 113.3
C54 C64 H64 113.3
N24 C74 C64 122.34(13)
N24 C74 C84 124.86(13)
C64 C74 C84 112.80(13)
C104 C84 C114 106.78(18)
C104 C84 C94 108.14(15)
C114 C84 C94 106.00(17)
C104 C84 C74 110.47(14)
C114 C84 C74 116.42(13)
C94 C84 C74 108.67(13)
C84 C94 H94A 109.5
C84 C94 H94B 109.5
H94A C94 H94B 109.5
C84 C94 H94C 109.5
H94A C94 H94C 109.5
H94B C94 H94C 109.5
C84 C104 H10D 109.5
C84 C104 H10E 109.5
H10D C104 H10E 109.5
C84 C104 H10F 109.5
H10D C104 H10F 109.5
H10E C104 H10F 109.5
C84 C114 H11S 109.5
C84 C114 H11T 109.5
H11S C114 H11T 109.5
C84 C114 H11U 109.5
H11S C114 H11U 109.5
H11T C114 H11U 109.5
C65 C15 C25 120.19(13)
C65 C15 N14 121.06(12)
C25 C15 N14 118.68(12)
C35 C25 C15 118.54(13)
C35 C25 C75 119.07(13)
C15 C25 C75 122.39(13)
C45 C35 C25 122.54(13)
C45 C35 H35 118.7
C25 C35 H35 118.7
C35 C45 C55 117.51(13)
C35 C45 C105 119.99(13)
C55 C45 C105 122.42(13)
C45 C55 C65 122.30(13)
C45 C55 H55 118.9
C65 C55 H55 118.9
C55 C65 C15 118.74(13)
C55 C65 C135 119.46(12)
C15 C65 C135 121.80(12)
C25 C75 C95 109.55(16)
C25 C75 C85 112.91(14)
C95 C75 C85 109.73(15)
C25 C75 H75 108.2
C95 C75 H75 108.2
C85 C75 H75 108.2
C75 C85 H85A 109.5
C75 C85 H85B 109.5
H85A C85 H85B 109.5
C75 C85 H85C 109.5
H85A C85 H85C 109.5
H85B C85 H85C 109.5
C75 C95 H95A 109.5
C75 C95 H95B 109.5
H95A C95 H95B 109.5
C75 C95 H95C 109.5
H95A C95 H95C 109.5
H95B C95 H95C 109.5
C45 C105 C125 113.91(13)
C45 C105 C115 109.93(12)
C125 C105 C115 110.69(14)
C45 C105 H105 107.3
C125 C105 H105 107.3
C115 C105 H105 107.3
C105 C115 H11D 109.5
C105 C115 H11E 109.5
H11D C115 H11E 109.5
C105 C115 H11F 109.5
H11D C115 H11F 109.5
H11E C115 H11F 109.5
C105 C125 H12D 109.5
C105 C125 H12E 109.5
H12D C125 H12E 109.5
C105 C125 H12F 109.5
H12D C125 H12F 109.5
H12E C125 H12F 109.5
C65 C135 C145 110.39(12)
C65 C135 C155 112.71(12)
C145 C135 C155 109.82(13)
C65 C135 H135 107.9
C145 C135 H135 107.9
C155 C135 H135 107.9
C135 C145 H14A 109.5
C135 C145 H14B 109.5
H14A C145 H14B 109.5
C135 C145 H14C 109.5
H14A C145 H14C 109.5
H14B C145 H14C 109.5
C135 C155 H15A 109.5
C135 C155 H15B 109.5
H15A C155 H15B 109.5
C135 C155 H15C 109.5
H15A C155 H15C 109.5
H15B C155 H15C 109.5
C26 C16 C66 119.76(12)
C26 C16 N24 120.94(12)
C66 C16 N24 119.24(12)
C36 C26 C16 119.03(12)
C36 C26 C76 118.43(13)
C16 C26 C76 122.52(12)
C26 C36 C46 122.38(14)
C26 C36 H36 118.8
C46 C36 H36 118.8
C56 C46 C36 117.48(13)
C56 C46 C106 121.50(13)
C36 C46 C106 121.02(14)
C46 C56 C66 122.69(13)
C46 C56 H56 118.7
C66 C56 H56 118.7
C56 C66 C16 118.47(13)
C56 C66 C136 119.06(13)
C16 C66 C136 122.30(12)
C26 C76 C86 109.64(11)
C26 C76 C96 114.05(12)
C86 C76 C96 108.80(13)
C26 C76 H76 108.1
C86 C76 H76 108.1
C96 C76 H76 108.1
C76 C86 H86A 109.5
C76 C86 H86B 109.5
H86A C86 H86B 109.5
C76 C86 H86C 109.5
H86A C86 H86C 109.5
H86B C86 H86C 109.5
C76 C96 H96A 109.5
C76 C96 H96B 109.5
H96A C96 H96B 109.5
C76 C96 H96C 109.5
H96A C96 H96C 109.5
H96B C96 H96C 109.5
C46 C106 C116 112.45(13)
C46 C106 C126 111.49(14)
C116 C106 C126 109.43(15)
C46 C106 H106 107.8
C116 C106 H106 107.8
C126 C106 H106 107.8
C106 C116 H11G 109.5
C106 C116 H11H 109.5
H11G C116 H11H 109.5
C106 C116 H11I 109.5
H11G C116 H11I 109.5
H11H C116 H11I 109.5
C106 C126 H12A 109.5
C106 C126 H12B 109.5
H12A C126 H12B 109.5
C106 C126 H12C 109.5
H12A C126 H12C 109.5
H12B C126 H12C 109.5
C66 C136 C156 114.37(12)
C66 C136 C146 109.52(13)
C156 C136 C146 108.90(13)
C66 C136 H136 108.0
C156 C136 H136 108.0
C146 C136 H136 108.0
C136 C146 H14G 109.5
C136 C146 H14H 109.5
H14G C146 H14H 109.5
C136 C146 H14I 109.5
H14G C146 H14I 109.5
H14H C146 H14I 109.5
C136 C156 H15G 109.5
C136 C156 H15H 109.5
H15G C156 H15H 109.5
C136 C156 H15I 109.5
H15G C156 H15I 109.5
H15H C156 H15I 109.5
C27 C17 H17A 109.5
C27 C17 H17B 109.5
H17A C17 H17B 109.5
C27 C17 H17C 109.5
H17A C17 H17C 109.5
H17B C17 H17C 109.5
C37 C27 C77 117.7(5)
C37 C27 C17 121.0(4)
C77 C27 C17 121.3(5)
C27 C37 C47 120.9(4)
C27 C37 H37 119.5
C47 C37 H37 119.5
C57 C47 C37 118.9(4)
C57 C47 H47 120.5
C37 C47 H47 120.5
C67 C57 C47 120.8(5)
C67 C57 H57 119.6
C47 C57 H57 119.6
C57 C67 C77 118.8(4)
C57 C67 H67 120.6
C77 C67 H67 120.6
C67 C77 C27 122.8(5)
C67 C77 H77 118.6
C27 C77 H77 118.6
C27' C17' H17D 109.5
C27' C17' H17E 109.5
H17D C17' H17E 109.5
C27' C17' H17F 109.5
H17D C17' H17F 109.5
H17E C17' H17F 109.5
C37' C27' C77' 117.7(11)
C37' C27' C17' 126.1(11)
C77' C27' C17' 115.3(11)
C27' C37' C47' 122.5(12)
C27' C37' H37' 118.7
C47' C37' H37' 118.7
C57' C47' C37' 116.7(12)
C57' C47' H47' 121.7
C37' C47' H47' 121.7
C67' C57' C47' 123.1(12)
C67' C57' H57' 118.4
C47' C57' H57' 118.4
C57' C67' C77' 117.9(12)
C57' C67' H67' 121.0
C77' C67' H67' 121.0
C27' C77' C67' 121.7(14)
C27' C77' H77' 119.1
C67' C77' H77' 119.1
C28 C18 H18A 109.5
C28 C18 H18B 109.5
H18A C18 H18B 109.5
C28 C18 H18C 109.5
H18A C18 H18C 109.5
H18B C18 H18C 109.5
C38 C28 C78 118.01(19)
C38 C28 C18 121.15(19)
C78 C28 C18 120.8(2)
C28 C38 C48 121.24(19)
C28 C38 H38A 119.4
C48 C38 H38A 119.4
C58 C48 C38 119.8(2)
C58 C48 H48A 120.1
C38 C48 H48A 120.1
C48 C58 C68 119.7(2)
C48 C58 H58A 120.2
C68 C58 H58A 120.2
C78 C68 C58 120.1(2)
C78 C68 H68A 119.9
C58 C68 H68A 119.9
C68 C78 C28 121.2(2)
C68 C78 H78A 119.4
C28 C78 H78A 119.4

loop_
_geom_bond_atom_site_label_1
_geom_bond_atom_site_label_2
_geom_bond_distance
Fe1 N21 1.9780(12)
Fe1 N11 1.9885(12)
Fe1 Fe2 2.5292(3)
Fe1 H1 1.48(2)
Fe1 H2 1.58(2)
Fe2 N24 2.0097(12)
Fe2 N14 2.0429(12)
Fe2 H1 1.49(2)
Fe2 H2 1.70(2)
N11 C51 1.3369(18)
N11 C12 1.4468(17)
N21 C71 1.3455(18)
N21 C13 1.4418(17)
C11 C41 1.535(2)
C11 H11A 0.9800
C11 H11B 0.9800
C11 H11C 0.9800
C21 C41 1.545(2)
C21 H21A 0.9800
C21 H21B 0.9800
C21 H21C 0.9800
C31 C41 1.545(2)
C31 H31A 0.9800
C31 H31B 0.9800
C31 H31C 0.9800
C41 C51 1.572(2)
C51 C61 1.416(2)
C61 C71 1.3964(19)
C61 H61 0.9500
C71 C81 1.573(2)
C81 C101 1.532(2)
C81 C91 1.539(2)
C81 C111 1.553(3)
C91 H91A 0.9800
C91 H91B 0.9800
C91 H91C 0.9800
C101 H10A 0.9800
C101 H10B 0.9800
C101 H10C 0.9800
C111 H11P 0.9800
C111 H11Q 0.9800
C111 H11R 0.9800
C12 C22 1.4045(19)
C12 C62 1.4083(19)
C22 C32 1.400(2)
C22 C72 1.520(2)
C32 C42 1.390(2)
C32 H32 0.9500
C42 C52 1.390(2)
C42 C103 1.518(2)
C52 C62 1.392(2)
C52 H52 0.9500
C62 C133 1.5214(19)
C72 C92 1.521(2)
C72 C82 1.533(2)
C72 H72 1.0000
C82 H82A 0.9800
C82 H82B 0.9800
C82 H82C 0.9800
C92 H92A 0.9800
C92 H92B 0.9800
C92 H92C 0.9800
C102 C43 1.519(2)
C102 C112 1.523(3)
C102 C122 1.527(3)
C102 H102 1.0000
C112 H11J 0.9800
C112 H11K 0.9800
C112 H11L 0.9800
C122 H12G 0.9800
C122 H12H 0.9800
C122 H12I 0.9800
C132 C63 1.518(2)
C132 C152 1.534(2)
C132 C142 1.538(2)
C132 H132 1.0000
C142 H14M 0.9800
C142 H14N 0.9800
C142 H14O 0.9800
C152 H15J 0.9800
C152 H15K 0.9800
C152 H15L 0.9800
C13 C63 1.4074(19)
C13 C23 1.4134(19)
C23 C33 1.393(2)
C23 C73 1.521(2)
C33 C43 1.385(2)
C33 H33 0.9500
C43 C53 1.394(2)
C53 C63 1.396(2)
C53 H53 0.9500
C73 C93 1.515(3)
C73 C83 1.534(3)
C73 H73 1.0000
C83 H83A 0.9800
C83 H83B 0.9800
C83 H83C 0.9800
C93 H93A 0.9800
C93 H93B 0.9800
C93 H93C 0.9800
C103 C113 1.531(3)
C103 C123 1.532(3)
C103 H103 1.0000
C113 H11M 0.9800
C113 H11N 0.9800
C113 H11O 0.9800
C123 H12J 0.9800
C123 H12K 0.9800
C123 H12L 0.9800
C133 C143 1.530(2)
C133 C153 1.531(2)
C133 H133 1.0000
C143 H14D 0.9800
C143 H14E 0.9800
C143 H14F 0.9800
C153 H15D 0.9800
C153 H15E 0.9800
C153 H15F 0.9800
N14 C54 1.3235(19)
N14 C15 1.4391(17)
N24 C74 1.3571(18)
N24 C16 1.4392(17)
C14 C44 1.535(2)
C14 H14J 0.9800
C14 H14K 0.9800
C14 H14L 0.9800
C24 C44 1.543(2)
C24 H24A 0.9800
C24 H24B 0.9800
C24 H24C 0.9800
C34 C44 1.542(2)
C34 H34A 0.9800
C34 H34B 0.9800
C34 H34C 0.9800
C44 C54 1.565(2)
C54 C64 1.427(2)
C64 C74 1.392(2)
C64 H64 0.9500
C74 C84 1.574(2)
C84 C104 1.528(3)
C84 C114 1.531(3)
C84 C94 1.536(2)
C94 H94A 0.9800
C94 H94B 0.9800
C94 H94C 0.9800
C104 H10D 0.9800
C104 H10E 0.9800
C104 H10F 0.9800
C114 H11S 0.9800
C114 H11T 0.9800
C114 H11U 0.9800
C15 C65 1.4061(19)
C15 C25 1.4076(19)
C25 C35 1.397(2)
C25 C75 1.520(2)
C35 C45 1.389(2)
C35 H35 0.9500
C45 C55 1.3951(19)
C45 C105 1.520(2)
C55 C65 1.3952(19)
C55 H55 0.9500
C65 C135 1.5216(19)
C75 C95 1.529(3)
C75 C85 1.535(3)
C75 H75 1.0000
C85 H85A 0.9800
C85 H85B 0.9800
C85 H85C 0.9800
C95 H95A 0.9800
C95 H95B 0.9800
C95 H95C 0.9800
C105 C125 1.524(2)
C105 C115 1.533(2)
C105 H105 1.0000
C115 H11D 0.9800
C115 H11E 0.9800
C115 H11F 0.9800
C125 H12D 0.9800
C125 H12E 0.9800
C125 H12F 0.9800
C135 C145 1.530(2)
C135 C155 1.533(2)
C135 H135 1.0000
C145 H14A 0.9800
C145 H14B 0.9800
C145 H14C 0.9800
C155 H15A 0.9800
C155 H15B 0.9800
C155 H15C 0.9800
C16 C26 1.410(2)
C16 C66 1.4162(19)
C26 C36 1.3923(19)
C26 C76 1.5232(19)
C36 C46 1.397(2)
C36 H36 0.9500
C46 C56 1.390(2)
C46 C106 1.520(2)
C56 C66 1.399(2)
C56 H56 0.9500
C66 C136 1.526(2)
C76 C86 1.531(2)
C76 C96 1.536(2)
C76 H76 1.0000
C86 H86A 0.9800
C86 H86B 0.9800
C86 H86C 0.9800
C96 H96A 0.9800
C96 H96B 0.9800
C96 H96C 0.9800
C106 C116 1.530(3)
C106 C126 1.534(2)
C106 H106 1.0000
C116 H11G 0.9800
C116 H11H 0.9800
C116 H11I 0.9800
C126 H12A 0.9800
C126 H12B 0.9800
C126 H12C 0.9800
C136 C156 1.530(2)
C136 C146 1.530(2)
C136 H136 1.0000
C146 H14G 0.9800
C146 H14H 0.9800
C146 H14I 0.9800
C156 H15G 0.9800
C156 H15H 0.9800
C156 H15I 0.9800
C17 C27 1.504(6)
C17 H17A 0.9800
C17 H17B 0.9800
C17 H17C 0.9800
C27 C37 1.348(6)
C27 C77 1.384(6)
C37 C47 1.412(8)
C37 H37 0.9500
C47 C57 1.383(8)
C47 H47 0.9500
C57 C67 1.346(6)
C57 H57 0.9500
C67 C77 1.375(7)
C67 H67 0.9500
C77 H77 0.9500
C17' C27' 1.620(13)
C17' H17D 0.9800
C17' H17E 0.9800
C17' H17F 0.9800
C27' C37' 1.355(15)
C27' C77' 1.404(14)
C37' C47' 1.432(16)
C37' H37' 0.9500
C47' C57' 1.388(15)
C47' H47' 0.9500
C57' C67' 1.356(14)
C57' H57' 0.9500
C67' C77' 1.411(15)
C67' H67' 0.9500
C77' H77' 0.9500
C18 C28 1.502(3)
C18 H18A 0.9800
C18 H18B 0.9800
C18 H18C 0.9800
C28 C38 1.387(3)
C28 C78 1.389(3)
C38 C48 1.392(3)
C38 H38A 0.9500
C48 C58 1.377(3)
C48 H48A 0.9500
C58 C68 1.385(3)
C58 H58A 0.9500
C68 C78 1.382(3)
C68 H68A 0.9500
C78 H78A 0.9500

loop_
_geom_torsion_atom_site_label_1
_geom_torsion_atom_site_label_2
_geom_torsion_atom_site_label_3
_geom_torsion_atom_site_label_4
_geom_torsion
N21 Fe1 Fe2 N24 -69.08(7)
N11 Fe1 Fe2 N24 85.26(6)
N21 Fe1 Fe2 N14 98.33(6)
N11 Fe1 Fe2 N14 -107.33(6)
N21 Fe1 N11 C51 18.33(11)
Fe2 Fe1 N11 C51 -142.66(9)
N21 Fe1 N11 C12 -161.85(9)
Fe2 Fe1 N11 C12 37.16(11)
N11 Fe1 N21 C71 -25.23(11)
Fe2 Fe1 N21 C71 134.87(9)
N11 Fe1 N21 C13 145.79(10)
Fe2 Fe1 N21 C13 -54.11(11)
C12 N11 C51 C61 -179.95(12)
Fe1 N11 C51 C61 -0.13(17)
C12 N11 C51 C41 2.0(2)
Fe1 N11 C51 C41 -178.21(10)
C11 C41 C51 N11 3.2(2)
C21 C41 C51 N11 -119.41(16)
C31 C41 C51 N11 122.68(16)
C11 C41 C51 C61 -175.08(13)
C21 C41 C51 C61 62.35(15)
C31 C41 C51 C61 -55.56(16)
N11 C51 C61 C71 -22.5(2)
C41 C51 C61 C71 155.91(15)
C13 N21 C71 C61 -156.94(13)
Fe1 N21 C71 C61 13.83(17)
C13 N21 C71 C81 26.7(2)
Fe1 N21 C71 C81 -162.57(11)
C51 C61 C71 N21 14.5(2)
C51 C61 C71 C81 -168.62(14)
N21 C71 C81 C101 100.24(17)
C61 C71 C81 C101 -76.41(17)
N21 C71 C81 C91 -20.8(2)
C61 C71 C81 C91 162.56(13)
N21 C71 C81 C111 -142.43(17)
C61 C71 C81 C111 40.91(19)
C51 N11 C12 C22 -99.84(16)
Fe1 N11 C12 C22 80.34(14)
C51 N11 C12 C62 80.81(17)
Fe1 N11 C12 C62 -99.01(13)
C62 C12 C22 C32 -6.9(2)
N11 C12 C22 C32 173.71(13)
C62 C12 C22 C72 174.29(13)
N11 C12 C22 C72 -5.1(2)
C12 C22 C32 C42 2.5(2)
C72 C22 C32 C42 -178.72(14)
C22 C32 C42 C52 3.7(2)
C22 C32 C42 C103 -174.92(15)
C32 C42 C52 C62 -5.7(2)
C103 C42 C52 C62 172.98(15)
C42 C52 C62 C12 1.3(2)
C42 C52 C62 C133 -178.78(14)
C22 C12 C62 C52 5.1(2)
N11 C12 C62 C52 -175.53(13)
C22 C12 C62 C133 -174.76(13)
N11 C12 C62 C133 4.6(2)
C32 C22 C72 C92 60.26(19)
C12 C22 C72 C92 -120.98(17)
C32 C22 C72 C82 -63.48(19)
C12 C22 C72 C82 115.28(16)
C71 N21 C13 C63 -104.77(16)
Fe1 N21 C13 C63 84.20(15)
C71 N21 C13 C23 75.96(17)
Fe1 N21 C13 C23 -95.06(14)
C63 C13 C23 C33 4.2(2)
N21 C13 C23 C33 -176.51(13)
C63 C13 C23 C73 -175.06(14)
N21 C13 C23 C73 4.2(2)
C13 C23 C33 C43 -1.6(2)
C73 C23 C33 C43 177.75(15)
C23 C33 C43 C53 -1.7(2)
C23 C33 C43 C102 177.59(15)
C112 C102 C43 C33 -110.34(18)
C122 C102 C43 C33 123.61(17)
C112 C102 C43 C53 68.9(2)
C122 C102 C43 C53 -57.2(2)
C33 C43 C53 C63 2.3(2)
C102 C43 C53 C63 -176.93(14)
C43 C53 C63 C13 0.3(2)
C43 C53 C63 C132 177.38(14)
C23 C13 C63 C53 -3.6(2)
N21 C13 C63 C53 177.16(13)
C23 C13 C63 C132 179.45(14)
N21 C13 C63 C132 0.2(2)
C152 C132 C63 C53 64.24(18)
C142 C132 C63 C53 -57.1(2)
C152 C132 C63 C13 -118.81(16)
C142 C132 C63 C13 119.83(16)
C33 C23 C73 C93 -58.6(2)
C13 C23 C73 C93 120.64(18)
C33 C23 C73 C83 63.9(2)
C13 C23 C73 C83 -116.8(2)
C32 C42 C103 C113 122.89(18)
C52 C42 C103 C113 -55.7(2)
C32 C42 C103 C123 -113.50(18)
C52 C42 C103 C123 67.9(2)
C52 C62 C133 C143 -76.54(17)
C12 C62 C133 C143 103.34(16)
C52 C62 C133 C153 45.26(19)
C12 C62 C133 C153 -134.86(15)
N24 Fe2 N14 C54 20.77(11)
Fe1 Fe2 N14 C54 -149.70(9)
N24 Fe2 N14 C15 -165.34(10)
Fe1 Fe2 N14 C15 24.19(12)
N14 Fe2 N24 C74 -33.50(11)
Fe1 Fe2 N24 C74 136.87(9)
N14 Fe2 N24 C16 140.92(11)
Fe1 Fe2 N24 C16 -48.72(12)
C15 N14 C54 C64 -171.25(13)
Fe2 N14 C54 C64 2.27(18)
C15 N14 C54 C44 12.4(2)
Fe2 N14 C54 C44 -174.10(11)
C14 C44 C54 N14 -3.9(2)
C34 C44 C54 N14 -127.06(17)
C24 C44 C54 N14 115.04(17)
C14 C44 C54 C64 179.48(15)
C34 C44 C54 C64 56.28(18)
C24 C44 C54 C64 -61.61(16)
N14 C54 C64 C74 -24.9(3)
C44 C54 C64 C74 151.97(17)
C16 N24 C74 C64 -150.11(14)
Fe2 N24 C74 C64 24.51(18)
C16 N24 C74 C84 29.0(2)
Fe2 N24 C74 C84 -156.39(12)
C54 C64 C74 N24 8.6(3)
C54 C64 C74 C84 -170.62(16)
N24 C74 C84 C104 -114.23(18)
C64 C74 C84 C104 64.95(18)
N24 C74 C84 C114 7.7(3)
C64 C74 C84 C114 -173.08(18)
N24 C74 C84 C94 127.28(17)
C64 C74 C84 C94 -53.55(18)
C54 N14 C15 C65 -102.76(17)
Fe2 N14 C15 C65 83.67(15)
C54 N14 C15 C25 80.36(18)
Fe2 N14 C15 C25 -93.22(14)
C65 C15 C25 C35 3.6(2)
N14 C15 C25 C35 -179.48(13)
C65 C15 C25 C75 -176.10(14)
N14 C15 C25 C75 0.8(2)
C15 C25 C35 C45 0.1(2)
C75 C25 C35 C45 179.78(15)
C25 C35 C45 C55 -2.9(2)
C25 C35 C45 C105 174.02(14)
C35 C45 C55 C65 2.2(2)
C105 C45 C55 C65 -174.68(14)
C45 C55 C65 C15 1.4(2)
C45 C55 C65 C135 -179.45(13)
C25 C15 C65 C55 -4.3(2)
N14 C15 C65 C55 178.86(13)
C25 C15 C65 C135 176.55(13)
N14 C15 C65 C135 -0.3(2)
C35 C25 C75 C95 -71.11(18)
C15 C25 C75 C95 108.59(17)
C35 C25 C75 C85 51.5(2)
C15 C25 C75 C85 -128.79(17)
C35 C45 C105 C125 136.27(15)
C55 C45 C105 C125 -47.0(2)
C35 C45 C105 C115 -98.85(17)
C55 C45 C105 C115 77.91(19)
C55 C65 C135 C145 70.45(17)
C15 C65 C135 C145 -110.41(15)
C55 C65 C135 C155 -52.77(18)
C15 C65 C135 C155 126.38(15)
C74 N24 C16 C26 -113.14(15)
Fe2 N24 C16 C26 72.72(16)
C74 N24 C16 C66 69.71(18)
Fe2 N24 C16 C66 -104.43(13)
C66 C16 C26 C36 -4.7(2)
N24 C16 C26 C36 178.12(12)
C66 C16 C26 C76 173.60(12)
N24 C16 C26 C76 -3.5(2)
C16 C26 C36 C46 1.5(2)
C76 C26 C36 C46 -176.87(13)
C26 C36 C46 C56 1.9(2)
C26 C36 C46 C106 -178.66(14)
C36 C46 C56 C66 -2.2(2)
C106 C46 C56 C66 178.39(14)
C46 C56 C66 C16 -1.0(2)
C46 C56 C66 C136 174.38(14)
C26 C16 C66 C56 4.5(2)
N24 C16 C66 C56 -178.35(12)
C26 C16 C66 C136 -170.74(13)
N24 C16 C66 C136 6.5(2)
C36 C26 C76 C86 72.79(16)
C16 C26 C76 C86 -105.56(15)
C36 C26 C76 C96 -49.49(18)
C16 C26 C76 C96 132.16(15)
C56 C46 C106 C116 125.44(16)
C36 C46 C106 C116 -54.0(2)
C56 C46 C106 C126 -111.23(17)
C36 C46 C106 C126 69.3(2)
C56 C66 C136 C156 42.5(2)
C16 C66 C136 C156 -142.31(15)
C56 C66 C136 C146 -80.01(17)
C16 C66 C136 C146 95.16(17)
C77 C27 C37 C47 1.0(6)
C17 C27 C37 C47 -179.8(4)
C27 C37 C47 C57 -1.1(7)
C37 C47 C57 C67 0.4(8)
C47 C57 C67 C77 0.2(7)
C57 C67 C77 C27 -0.3(7)
C37 C27 C77 C67 -0.3(7)
C17 C27 C77 C67 -179.5(4)
C77' C27' C37' C47' -5(2)
C17' C27' C37' C47' -172.8(13)
C27' C37' C47' C57' 0(2)
C37' C47' C57' C67' 5(2)
C47' C57' C67' C77' -5(2)
C37' C27' C77' C67' 5(2)
C17' C27' C77' C67' 174.0(13)
C57' C67' C77' C27' 0(2)
C78 C28 C38 C48 0.8(3)
C18 C28 C38 C48 -178.7(2)
C28 C38 C48 C58 0.2(3)
C38 C48 C58 C68 -0.8(3)
C48 C58 C68 C78 0.5(4)
C58 C68 C78 C28 0.5(4)
C38 C28 C78 C68 -1.1(3)
C18 C28 C78 C68 178.4(2)
